data_7229339
loop_
_publ_author_name
'Das, Mriganka'
'Biswas, Amrita'
'Kundu, Bidyut Kumar'
'Mobin, Shaikh M.'
'Udayabhanu, G.'
'Mukhopadhyay, Suman'

_publ_section_title
;
 Targeted synthesis of cadmium(ii) Schiff base complexes towards corrosion
 inhibition on mild steel
;
_journal_issue 77
_journal_name_full 'RSC Adv.'
_journal_page_first 48569
_journal_paper_doi 10.1039/C7RA08633D
_journal_volume 7
_journal_year 2017
_chemical_formula_sum 'C11 H17 Cd N9'
_chemical_formula_weight 387.74
_chemical_name_systematic
;
 ?
;
_space_group_IT_number 14
_symmetry_cell_setting monoclinic
_symmetry_space_group_name_Hall '-P 2yn'
_symmetry_space_group_name_H-M 'P 1 21/n 1'
_atom_sites_solution_hydrogens geom
_atom_sites_solution_primary direct
_atom_sites_solution_secondary difmap
_audit_creation_method SHELXL-97
_audit_update_record
;
2013-08-30 deposited with the CCDC.
2017-10-09 downloaded from the CCDC.
;
_cell_angle_alpha 90.00
_cell_angle_beta 107.422(9)
_cell_angle_gamma 90.00
_cell_formula_units_Z 4
_cell_length_a 8.7930(7)
_cell_length_b 15.6776(13)
_cell_length_c 11.6958(9)
_cell_measurement_reflns_used 22741
_cell_measurement_temperature 150(2)
_cell_measurement_theta_max 32.5613
_cell_measurement_theta_min 3.0168
_cell_volume 1538.3(2)
_computing_cell_refinement 'CrysAlis RED, Oxford Diffraction Ltd.,'
_computing_data_collection 'CrysAlis CCD, Oxford Diffraction Ltd.,'
_computing_data_reduction 'CrysAlis RED, Oxford Diffraction Ltd.,'
_computing_molecular_graphics Ortep3
_computing_publication_material Shelx97
_computing_structure_refinement 'SHELXL-97 (Sheldrick, 1997)'
_computing_structure_solution 'SHELXS-97 (Sheldrick, 1997)'
_diffrn_ambient_temperature 150(2)
_diffrn_detector_area_resol_mean 15.9948
_diffrn_measured_fraction_theta_full 0.998
_diffrn_measured_fraction_theta_max 0.998
_diffrn_measurement_device_type 'OXFORD DIFFRACTION SUPER NOVA'
_diffrn_measurement_method \w/q-scan
_diffrn_radiation_monochromator graphite
_diffrn_radiation_source 'Micro-Focus (Mo) X-ray Source'
_diffrn_radiation_type MoK\a
_diffrn_radiation_wavelength 0.71073
_diffrn_reflns_av_R_equivalents 0.1076
_diffrn_reflns_av_sigmaI/netI 0.0561
_diffrn_reflns_limit_h_max 10
_diffrn_reflns_limit_h_min -10
_diffrn_reflns_limit_k_max 18
_diffrn_reflns_limit_k_min -18
_diffrn_reflns_limit_l_max 13
_diffrn_reflns_limit_l_min -13
_diffrn_reflns_number 10003
_diffrn_reflns_theta_full 25.00
_diffrn_reflns_theta_max 25.00
_diffrn_reflns_theta_min 3.18
_exptl_absorpt_coefficient_mu 1.428
_exptl_absorpt_correction_T_max 0.7831
_exptl_absorpt_correction_T_min 0.6500
_exptl_absorpt_correction_type multi-scan
_exptl_absorpt_process_details
;
CrysAlis RED, Oxford Diffraction Ltd.,
Version 1.171.31.7 (release 18-10-2006 CrysAlis171 .NET)
(compiled Oct 18 2006,16:28:17)
Empirical absorption correction using spherical harmonics,
 implemented in SCALE3 ABSPACK scaling algorithm.
;
_exptl_crystal_colour COLORLESS
_exptl_crystal_density_diffrn 1.674
_exptl_crystal_density_method 'not measured'
_exptl_crystal_description BLOCK
_exptl_crystal_F_000 776
_exptl_crystal_size_max 0.33
_exptl_crystal_size_mid 0.26
_exptl_crystal_size_min 0.18
_refine_diff_density_max 2.110
_refine_diff_density_min -1.781
_refine_diff_density_rms 0.179
_refine_ls_extinction_method none
_refine_ls_goodness_of_fit_ref 1.081
_refine_ls_hydrogen_treatment riding
_refine_ls_matrix_type full
_refine_ls_number_parameters 193
_refine_ls_number_reflns 2712
_refine_ls_number_restraints 0
_refine_ls_restrained_S_all 1.081
_refine_ls_R_factor_all 0.0924
_refine_ls_R_factor_gt 0.0825
_refine_ls_shift/su_max 0.000
_refine_ls_shift/su_mean 0.000
_refine_ls_structure_factor_coef Fsqd
_refine_ls_weighting_details 'calc w=1/[\s^2^(Fo^2^)+(0.0935P)^2^+15.9414P] where P=(Fo^2^+2Fc^2^)/3'
_refine_ls_weighting_scheme calc
_refine_ls_wR_factor_gt 0.2221
_refine_ls_wR_factor_ref 0.2302
_reflns_number_gt 2342
_reflns_number_total 2712
_reflns_threshold_expression >2sigma(I)
_cod_data_source_file c7ra08633d2.cif
_cod_data_source_block sm098
_cod_depositor_comments
;
The following automatic conversions were performed:

'_symmetry_cell_setting' value 'Monoclinic' changed to 'monoclinic'
according to
/home/data/users/saulius/crontab/automatic-downloads/rss-feeds/RSC/lib/dictionaries/cif_core.dic
dictionary named 'cif_core.dic' version 2.4.2 from 2011-04-26.

Automatic conversion script
Id: cif_fix_values 4973 2017-02-22 13:04:09Z antanas 
;
_cod_original_sg_symbol_H-M 'P 21/n'
_cod_database_code 7229339

loop_
_symmetry_equiv_pos_as_xyz
'x, y, z'
'-x+1/2, y+1/2, -z+1/2'
'-x, -y, -z'
'x-1/2, -y-1/2, z-1/2'

loop_
_atom_site_label
_atom_site_type_symbol
_atom_site_fract_x
_atom_site_fract_y
_atom_site_fract_z
_atom_site_U_iso_or_equiv
_atom_site_adp_type
_atom_site_occupancy
_atom_site_symmetry_multiplicity
_atom_site_calc_flag
_atom_site_refinement_flags
Cd1 Cd 0.12350(8) 0.00294(4) 0.66252(5) 0.0475(3) Uani 1 1 d .
N1 N 0.281(3) 0.1083(10) 0.7585(11) 0.181(10) Uani 1 1 d .
N2 N 0.3413(10) 0.1221(7) 0.8563(7) 0.065(3) Uani 1 1 d .
N3 N 0.4095(15) 0.1406(10) 0.9485(9) 0.108(5) Uani 1 1 d .
N4 N 0.0871(10) 0.0691(6) 0.4809(6) 0.058(2) Uani 1 1 d .
N5 N 0.1606(8) 0.1263(7) 0.4564(6) 0.055(2) Uani 1 1 d .
N6 N 0.2276(11) 0.1825(9) 0.4298(8) 0.090(4) Uani 1 1 d .
N7 N -0.0568(12) 0.0260(8) 0.7796(7) 0.076(3) Uani 1 1 d .
N8 N 0.1241(9) -0.1109(6) 0.7901(6) 0.049(2) Uani 1 1 d .
N9 N 0.3252(10) -0.0923(9) 0.6432(7) 0.090(4) Uani 1 1 d .
C1 C -0.129(2) 0.0976(12) 0.7926(10) 0.119(7) Uani 1 1 d .
H1 H -0.1103 0.1472 0.7520 0.143 Uiso 1 1 calc R
C2 C -0.232(2) 0.1036(16) 0.8646(14) 0.131(10) Uani 1 1 d .
H2 H -0.2814 0.1562 0.8730 0.157 Uiso 1 1 calc R
C3 C -0.258(2) 0.036(3) 0.9184(16) 0.178(15) Uani 1 1 d .
H3 H -0.3261 0.0404 0.9678 0.214 Uiso 1 1 calc R
C4 C -0.1889(15) -0.0471(16) 0.9076(10) 0.110(7) Uani 1 1 d .
H4 H -0.2116 -0.0975 0.9445 0.132 Uiso 1 1 calc R
C5 C -0.0857(12) -0.0447(11) 0.8371(8) 0.072(4) Uani 1 1 d .
C6 C 0.0055(12) -0.1216(9) 0.8278(8) 0.064(3) Uani 1 1 d .
C7 C -0.0390(18) -0.2071(12) 0.8679(12) 0.113(6) Uani 1 1 d .
H7A H -0.0087 -0.2525 0.8213 0.170 Uiso 1 1 calc R
H7B H -0.1543 -0.2090 0.8552 0.170 Uiso 1 1 calc R
H7C H 0.0171 -0.2152 0.9532 0.170 Uiso 1 1 calc R
C8 C 0.2305(16) -0.1799(9) 0.7814(11) 0.083(4) Uani 1 1 d .
H8A H 0.1736 -0.2204 0.7180 0.099 Uiso 1 1 calc R
H8B H 0.2657 -0.2112 0.8584 0.099 Uiso 1 1 calc R
C9 C 0.3712(15) -0.1444(11) 0.7525(9) 0.090(5) Uani 1 1 d .
H9A H 0.4339 -0.1090 0.8204 0.108 Uiso 1 1 calc R
H9B H 0.4400 -0.1919 0.7418 0.108 Uiso 1 1 calc R
C10 C 0.4601(18) -0.041(2) 0.639(2) 0.208(16) Uani 1 1 d .
H10A H 0.4967 -0.0063 0.7115 0.312 Uiso 1 1 calc R
H10B H 0.4281 -0.0033 0.5684 0.312 Uiso 1 1 calc R
H10C H 0.5468 -0.0782 0.6325 0.312 Uiso 1 1 calc R
C11 C 0.268(3) -0.1468(16) 0.5364(11) 0.189(14) Uani 1 1 d .
H11A H 0.2501 -0.1118 0.4641 0.283 Uiso 1 1 calc R
H11B H 0.1682 -0.1744 0.5364 0.283 Uiso 1 1 calc R
H11C H 0.3484 -0.1905 0.5375 0.283 Uiso 1 1 calc R

loop_
_atom_site_aniso_label
_atom_site_aniso_U_11
_atom_site_aniso_U_22
_atom_site_aniso_U_33
_atom_site_aniso_U_23
_atom_site_aniso_U_13
_atom_site_aniso_U_12
Cd1 0.0497(5) 0.0685(6) 0.0162(4) 0.0028(2) -0.0022(3) 0.0062(3)
N1 0.29(2) 0.129(12) 0.045(6) 0.018(7) -0.062(10) -0.121(15)
N2 0.055(5) 0.096(7) 0.032(5) -0.005(4) -0.004(4) 0.024(5)
N3 0.099(9) 0.177(14) 0.037(6) -0.027(7) 0.003(6) 0.004(9)
N4 0.050(5) 0.088(7) 0.022(3) 0.014(4) -0.010(3) -0.012(5)
N5 0.027(4) 0.109(8) 0.021(3) 0.006(4) -0.004(3) 0.000(4)
N6 0.050(5) 0.165(12) 0.048(5) 0.017(6) 0.003(4) -0.036(7)
N7 0.076(6) 0.117(8) 0.024(4) -0.005(5) -0.001(4) 0.060(6)
N8 0.044(4) 0.077(6) 0.024(3) 0.007(3) 0.006(3) 0.015(4)
N9 0.045(5) 0.201(13) 0.023(4) 0.016(5) 0.008(4) 0.054(6)
C1 0.129(12) 0.170(16) 0.032(6) -0.015(7) -0.016(7) 0.107(12)
C2 0.107(13) 0.22(2) 0.046(8) -0.039(10) -0.013(8) 0.121(16)
C3 0.064(10) 0.41(5) 0.049(10) -0.060(17) -0.007(9) 0.089(19)
C4 0.048(6) 0.25(2) 0.034(6) -0.009(9) 0.014(5) 0.015(10)
C5 0.046(5) 0.148(12) 0.018(4) 0.013(6) 0.004(4) 0.034(7)
C6 0.053(6) 0.109(9) 0.021(4) 0.020(5) 0.000(4) 0.004(6)
C7 0.099(10) 0.167(16) 0.057(7) 0.057(9) -0.003(7) -0.037(11)
C8 0.090(9) 0.094(9) 0.051(6) 0.007(6) -0.001(6) 0.038(8)
C9 0.067(7) 0.163(14) 0.035(5) 0.008(7) 0.008(5) 0.072(9)
C10 0.044(8) 0.46(4) 0.130(17) 0.16(2) 0.036(10) 0.035(15)
C11 0.187(19) 0.32(3) 0.030(6) -0.032(11) -0.011(8) 0.19(2)

loop_
_atom_type_symbol
_atom_type_description
_atom_type_scat_dispersion_real
_atom_type_scat_dispersion_imag
_atom_type_scat_source
C C 0.0033 0.0016 'International Tables Vol C Tables 4.2.6.8 and 6.1.1.4'
H H 0.0000 0.0000 'International Tables Vol C Tables 4.2.6.8 and 6.1.1.4'
N N 0.0061 0.0033 'International Tables Vol C Tables 4.2.6.8 and 6.1.1.4'
Cd Cd -0.8075 1.2024 'International Tables Vol C Tables 4.2.6.8 and 6.1.1.4'

loop_
_geom_angle_atom_site_label_1
_geom_angle_atom_site_label_2
_geom_angle_atom_site_label_3
_geom_angle
_geom_angle_site_symmetry_1
_geom_angle_site_symmetry_3
N1 Cd1 N4 91.4(4) . .
N1 Cd1 N8 111.3(4) . .
N4 Cd1 N8 155.8(3) . .
N1 Cd1 N4 160.3(5) . 3_556
N4 Cd1 N4 72.5(4) . 3_556
N8 Cd1 N4 86.5(3) . 3_556
N1 Cd1 N9 98.3(7) . .
N4 Cd1 N9 95.6(3) . .
N8 Cd1 N9 73.8(3) . .
N4 Cd1 N9 94.6(4) 3_556 .
N1 Cd1 N7 91.1(7) . .
N4 Cd1 N7 121.6(3) . .
N8 Cd1 N7 68.1(3) . .
N4 Cd1 N7 88.1(3) 3_556 .
N9 Cd1 N7 141.5(4) . .
N2 N1 Cd1 133.2(12) . .
N3 N2 N1 173.3(17) . .
N5 N4 Cd1 128.9(6) . .
N5 N4 Cd1 123.5(5) . 3_556
Cd1 N4 Cd1 107.5(4) . 3_556
N6 N5 N4 177.9(9) . .
C1 N7 C5 118.0(13) . .
C1 N7 Cd1 127.7(12) . .
C5 N7 Cd1 114.3(7) . .
C6 N8 C8 122.9(11) . .
C6 N8 Cd1 118.9(7) . .
C8 N8 Cd1 113.9(7) . .
C10 N9 C9 109.1(11) . .
C10 N9 C11 111.4(16) . .
C9 N9 C11 110.5(15) . .
C10 N9 Cd1 107.2(14) . .
C9 N9 Cd1 106.6(6) . .
C11 N9 Cd1 111.8(7) . .
N7 C1 C2 122.7(19) . .
N7 C1 H1 118.6 . .
C2 C1 H1 118.6 . .
C3 C2 C1 118.3(18) . .
C3 C2 H2 120.8 . .
C1 C2 H2 120.8 . .
C2 C3 C4 123.6(17) . .
C2 C3 H3 118.2 . .
C4 C3 H3 118.2 . .
C5 C4 C3 113(2) . .
C5 C4 H4 123.6 . .
C3 C4 H4 123.6 . .
N7 C5 C4 124.4(15) . .
N7 C5 C6 116.4(9) . .
C4 C5 C6 119.1(15) . .
N8 C6 C5 116.4(11) . .
N8 C6 C7 123.1(13) . .
C5 C6 C7 120.5(12) . .
C6 C7 H7A 109.5 . .
C6 C7 H7B 109.5 . .
H7A C7 H7B 109.5 . .
C6 C7 H7C 109.5 . .
H7A C7 H7C 109.5 . .
H7B C7 H7C 109.5 . .
N8 C8 C9 109.6(12) . .
N8 C8 H8A 109.8 . .
C9 C8 H8A 109.8 . .
N8 C8 H8B 109.8 . .
C9 C8 H8B 109.8 . .
H8A C8 H8B 108.2 . .
N9 C9 C8 112.0(9) . .
N9 C9 H9A 109.2 . .
C8 C9 H9A 109.2 . .
N9 C9 H9B 109.2 . .
C8 C9 H9B 109.2 . .
H9A C9 H9B 107.9 . .
N9 C10 H10A 109.5 . .
N9 C10 H10B 109.5 . .
H10A C10 H10B 109.5 . .
N9 C10 H10C 109.5 . .
H10A C10 H10C 109.5 . .
H10B C10 H10C 109.5 . .
N9 C11 H11A 109.5 . .
N9 C11 H11B 109.5 . .
H11A C11 H11B 109.5 . .
N9 C11 H11C 109.5 . .
H11A C11 H11C 109.5 . .
H11B C11 H11C 109.5 . .

loop_
_geom_bond_atom_site_label_1
_geom_bond_atom_site_label_2
_geom_bond_distance
_geom_bond_site_symmetry_2
Cd1 N1 2.231(12) .
Cd1 N4 2.299(7) .
Cd1 N8 2.325(8) .
Cd1 N4 2.379(8) 3_556
Cd1 N9 2.380(9) .
Cd1 N7 2.412(10) .
N1 N2 1.128(13) .
N2 N3 1.104(13) .
N4 N5 1.190(12) .
N4 Cd1 2.379(8) 3_556
N5 N6 1.153(14) .
N7 C1 1.319(16) .
N7 C5 1.359(19) .
N8 C6 1.259(13) .
N8 C8 1.453(14) .
N9 C10 1.45(2) .
N9 C9 1.467(15) .
N9 C11 1.47(2) .
C1 C2 1.42(2) .
C1 H1 0.9500 .
C2 C3 1.29(4) .
C2 H2 0.9500 .
C3 C4 1.46(4) .
C3 H3 0.9500 .
C4 C5 1.397(16) .
C4 H4 0.9500 .
C5 C6 1.470(18) .
C6 C7 1.509(19) .
C7 H7A 0.9800 .
C7 H7B 0.9800 .
C7 H7C 0.9800 .
C8 C9 1.49(2) .
C8 H8A 0.9900 .
C8 H8B 0.9900 .
C9 H9A 0.9900 .
C9 H9B 0.9900 .
C10 H10A 0.9800 .
C10 H10B 0.9800 .
C10 H10C 0.9800 .
C11 H11A 0.9800 .
C11 H11B 0.9800 .
C11 H11C 0.9800 .

loop_
_geom_torsion_atom_site_label_1
_geom_torsion_atom_site_label_2
_geom_torsion_atom_site_label_3
_geom_torsion_atom_site_label_4
_geom_torsion
_geom_torsion_site_symmetry_1
_geom_torsion_site_symmetry_4
N4 Cd1 N1 N2 176(3) . .
N8 Cd1 N1 N2 -13(3) . .
N4 Cd1 N1 N2 141.1(14) 3_556 .
N9 Cd1 N1 N2 -89(3) . .
N7 Cd1 N1 N2 54(3) . .
Cd1 N1 N2 N3 160(14) . .
N1 Cd1 N4 N5 14.7(12) . .
N8 Cd1 N4 N5 -145.8(9) . .
N4 Cd1 N4 N5 -176.8(13) 3_556 .
N9 Cd1 N4 N5 -83.8(10) . .
N7 Cd1 N4 N5 106.8(10) . .
N1 Cd1 N4 Cd1 -168.5(7) . 3_556
N8 Cd1 N4 Cd1 31.0(9) . 3_556
N4 Cd1 N4 Cd1 0.0 3_556 3_556
N9 Cd1 N4 Cd1 93.1(5) . 3_556
N7 Cd1 N4 Cd1 -76.4(5) . 3_556
Cd1 N4 N5 N6 -152(33) . .
Cd1 N4 N5 N6 31(34) 3_556 .
N1 Cd1 N7 C1 55.1(12) . .
N4 Cd1 N7 C1 -37.2(12) . .
N8 Cd1 N7 C1 167.8(12) . .
N4 Cd1 N7 C1 -105.2(11) 3_556 .
N9 Cd1 N7 C1 159.9(10) . .
N1 Cd1 N7 C5 -125.3(9) . .
N4 Cd1 N7 C5 142.4(7) . .
N8 Cd1 N7 C5 -12.7(7) . .
N4 Cd1 N7 C5 74.4(8) 3_556 .
N9 Cd1 N7 C5 -20.6(11) . .
N1 Cd1 N8 C6 104.3(11) . .
N4 Cd1 N8 C6 -96.7(10) . .
N4 Cd1 N8 C6 -67.2(8) 3_556 .
N9 Cd1 N8 C6 -163.0(9) . .
N7 Cd1 N8 C6 22.1(8) . .
N1 Cd1 N8 C8 -98.3(10) . .
N4 Cd1 N8 C8 60.7(11) . .
N4 Cd1 N8 C8 90.2(8) 3_556 .
N9 Cd1 N8 C8 -5.6(8) . .
N7 Cd1 N8 C8 179.5(8) . .
N1 Cd1 N9 C10 -28.9(10) . .
N4 Cd1 N9 C10 63.4(10) . .
N8 Cd1 N9 C10 -138.8(10) . .
N4 Cd1 N9 C10 136.2(10) 3_556 .
N7 Cd1 N9 C10 -131.1(10) . .
N1 Cd1 N9 C9 87.9(10) . .
N4 Cd1 N9 C9 -179.9(10) . .
N8 Cd1 N9 C9 -22.0(9) . .
N4 Cd1 N9 C9 -107.1(10) 3_556 .
N7 Cd1 N9 C9 -14.4(13) . .
N1 Cd1 N9 C11 -151.2(14) . .
N4 Cd1 N9 C11 -59.0(14) . .
N8 Cd1 N9 C11 98.9(14) . .
N4 Cd1 N9 C11 13.8(14) 3_556 .
N7 Cd1 N9 C11 106.5(13) . .
C5 N7 C1 C2 1(2) . .
Cd1 N7 C1 C2 -179.7(11) . .
N7 C1 C2 C3 -1(3) . .
C1 C2 C3 C4 -1(3) . .
C2 C3 C4 C5 3(3) . .
C1 N7 C5 C4 1.2(17) . .
Cd1 N7 C5 C4 -178.4(9) . .
C1 N7 C5 C6 -175.7(10) . .
Cd1 N7 C5 C6 4.8(12) . .
C3 C4 C5 N7 -2.8(18) . .
C3 C4 C5 C6 174.0(11) . .
C8 N8 C6 C5 176.9(9) . .
Cd1 N8 C6 C5 -27.9(11) . .
C8 N8 C6 C7 0.0(15) . .
Cd1 N8 C6 C7 155.2(8) . .
N7 C5 C6 N8 14.6(14) . .
C4 C5 C6 N8 -162.5(10) . .
N7 C5 C6 C7 -168.4(10) . .
C4 C5 C6 C7 14.5(16) . .
C6 N8 C8 C9 -171.2(9) . .
Cd1 N8 C8 C9 32.5(11) . .
C10 N9 C9 C8 163.9(17) . .
C11 N9 C9 C8 -73.2(14) . .
Cd1 N9 C9 C8 48.5(14) . .
N8 C8 C9 N9 -55.5(14) . .
